data_4312797
loop_
_publ_author_name
'Andrey Yu. Kovalevsky'
'Milan Gembicky'
'Irina V. Novozhilova'
'Philip Coppens'

_publ_section_title
;
 Solid-State Structure Dependence of the Molecular Distortion and
 Spectroscopic Properties of the Cu(I)
 Bis(2,9-dimethyl-1,10-phenanthroline) Ion
;
_journal_name_full 'Inorganic Chemistry'
_journal_page_first 8794
_journal_page_last 8802
_journal_paper_doi 10.1021/ic0348805
_journal_volume 42
_journal_year 2003
_chemical_formula_sum 'C28 H24 Cu F6 N4 P'
_chemical_formula_weight 625.02
_chemical_melting_point ?
_chemical_name_common '[Cu(I)(dmp)2]PF6'
_chemical_name_systematic
;
  bis-(2,9-dimethyl-1,10-phenanthroline)copper(I) hexafluorophasphate
;
_space_group_IT_number 14
_symmetry_cell_setting monoclinic
_symmetry_space_group_name_Hall '-P 2yn'
_symmetry_space_group_name_H-M 'P 1 21/n 1'
_atom_sites_solution_hydrogens difmap
_atom_sites_solution_primary direct
_atom_sites_solution_secondary difmap
_audit_creation_method SHELXL-97
_cell_angle_alpha 90.00
_cell_angle_beta 92.4490(10)
_cell_angle_gamma 90.00
_cell_formula_units_Z 4
_cell_length_a 13.2144(4)
_cell_length_b 10.7139(3)
_cell_length_c 18.4938(5)
_cell_measurement_reflns_used 430
_cell_measurement_temperature 90(1)
_cell_measurement_theta_max 27.00
_cell_measurement_theta_min 1.86
_cell_volume 2615.92(13)
_computing_cell_refinement 'Bruker SMART'
_computing_data_collection 'Bruker SMART'
_computing_data_reduction 'Bruker SAINT'
_computing_molecular_graphics 'Bruker SHELXTL'
_computing_publication_material 'Bruker SHELXTL'
_computing_structure_refinement 'SHELXL-97 (Sheldrick, 1997)'
_computing_structure_solution 'SHELXS-97 (Sheldrick, 1990)'
_diffrn_ambient_temperature 90(1)
_diffrn_measured_fraction_theta_full 0.995
_diffrn_measured_fraction_theta_max 0.995
_diffrn_measurement_device_type 'CCD area detector'
_diffrn_measurement_method 'phi and omega scans'
_diffrn_radiation_monochromator graphite
_diffrn_radiation_source 'rotating anode'
_diffrn_radiation_type MoK\a
_diffrn_radiation_wavelength 0.71073
_diffrn_reflns_av_R_equivalents 0.0448
_diffrn_reflns_av_sigmaI/netI 0.0303
_diffrn_reflns_limit_h_max 16
_diffrn_reflns_limit_h_min -16
_diffrn_reflns_limit_k_max 13
_diffrn_reflns_limit_k_min -13
_diffrn_reflns_limit_l_max 23
_diffrn_reflns_limit_l_min -23
_diffrn_reflns_number 38846
_diffrn_reflns_theta_full 27.00
_diffrn_reflns_theta_max 27.00
_diffrn_reflns_theta_min 1.86
_exptl_absorpt_coefficient_mu 0.966
_exptl_absorpt_correction_T_max 0.8888
_exptl_absorpt_correction_T_min 0.8303
_exptl_absorpt_correction_type 'empirical SADABS 2.05'
_exptl_crystal_colour red
_exptl_crystal_density_diffrn 1.587
_exptl_crystal_density_meas 0
_exptl_crystal_density_method 'not measured'
_exptl_crystal_description prizm
_exptl_crystal_F_000 1272
_exptl_crystal_size_max 0.20
_exptl_crystal_size_mid 0.15
_exptl_crystal_size_min 0.13
_refine_diff_density_max 0.524
_refine_diff_density_min -0.473
_refine_diff_density_rms 0.081
_refine_ls_extinction_method none
_refine_ls_goodness_of_fit_ref 1.026
_refine_ls_hydrogen_treatment 'riding model and ideal CH3 groups'
_refine_ls_matrix_type full
_refine_ls_number_parameters 365
_refine_ls_number_reflns 5702
_refine_ls_number_restraints 0
_refine_ls_restrained_S_all 1.026
_refine_ls_R_factor_all 0.0583
_refine_ls_R_factor_gt 0.0393
_refine_ls_shift/su_max 0.002
_refine_ls_shift/su_mean <0.001
_refine_ls_structure_factor_coef Fsqd
_refine_ls_weighting_details 'calc w=1/[\s^2^(Fo^2^)+(0.0449P)^2^+3.8092P] where P=(Fo^2^+2Fc^2^)/3'
_refine_ls_weighting_scheme calc
_refine_ls_wR_factor_gt 0.0951
_refine_ls_wR_factor_ref 0.1063
_reflns_number_gt 4452
_reflns_number_total 5702
_reflns_threshold_expression >2sigma(I)
_cod_data_source_file ic0348805si20031028_114907_04.cif
_cod_data_source_block pf6
_cod_depositor_comments
;
The following automatic conversions were performed:
'_symmetry_cell_setting' value 'Monoclinic' changed to 'monoclinic'
according to '/home/adriana/struct/CIF-dictionaries/cif_core.dic'
dictionary named 'cif_core.dic' version 2.4.1 from 2010-06-29.

Automatic conversion script
Id: cif_fix_enum 1555 2011-01-17 13:19:09Z saulius 

The following automatic conversions were performed:

'_chemical_melting_point' value 'not measured' was changed to '?' -
the value is undefined or not given.

Automatic conversion script
Id: cif_fix_values 1569 2011-02-09 13:29:24Z adriana 
;
_cod_database_code 4312797

loop_
_symmetry_equiv_pos_as_xyz
'x, y, z'
'-x+1/2, y+1/2, -z+1/2'
'-x, -y, -z'
'x-1/2, -y-1/2, z-1/2'

loop_
_atom_site_label
_atom_site_type_symbol
_atom_site_fract_x
_atom_site_fract_y
_atom_site_fract_z
_atom_site_U_iso_or_equiv
_atom_site_adp_type
_atom_site_occupancy
_atom_site_symmetry_multiplicity
_atom_site_calc_flag
_atom_site_refinement_flags
_atom_site_disorder_assembly
_atom_site_disorder_group
Cu1 Cu 0.27787(2) 0.79826(3) 0.048998(17) 0.02294(10) Uani 1 1 d . . .
P1 P 0.04833(6) 1.43588(8) -0.20264(4) 0.03677(19) Uani 1 1 d . . .
F1 F -0.03155(19) 1.5054(3) -0.25481(12) 0.0751(8) Uani 1 1 d . . .
F2 F 0.0566(2) 1.3266(3) -0.25962(14) 0.0795(8) Uani 1 1 d . . .
F3 F 0.14057(17) 1.5075(2) -0.23810(12) 0.0627(6) Uani 1 1 d . . .
F4 F 0.12872(14) 1.36891(18) -0.14882(11) 0.0491(5) Uani 1 1 d . . .
F5 F -0.03998(15) 1.3610(2) -0.16568(11) 0.0511(5) Uani 1 1 d . . .
F6 F 0.03788(17) 1.54600(19) -0.14630(11) 0.0540(5) Uani 1 1 d . . .
N1 N 0.30412(15) 0.61192(19) 0.05481(11) 0.0198(4) Uani 1 1 d . . .
N2 N 0.43099(15) 0.80485(19) 0.07748(11) 0.0205(4) Uani 1 1 d . . .
N3 N 0.20453(14) 0.89658(19) -0.03199(11) 0.0197(4) Uani 1 1 d . . .
N4 N 0.19800(15) 0.91698(19) 0.11243(12) 0.0214(4) Uani 1 1 d . . .
C1 C 0.24068(19) 0.5178(2) 0.04076(14) 0.0239(5) Uani 1 1 d . . .
C2 C 0.2718(2) 0.3927(3) 0.04889(17) 0.0330(6) Uani 1 1 d . . .
H2A H 0.2256 0.3270 0.0373 0.040 Uiso 1 1 calc R . .
C3 C 0.3682(2) 0.3659(3) 0.07337(19) 0.0377(7) Uani 1 1 d . . .
H3A H 0.3887 0.2816 0.0804 0.045 Uiso 1 1 calc R . .
C4 C 0.4367(2) 0.4632(2) 0.08811(16) 0.0286(6) Uani 1 1 d . . .
C5 C 0.5389(2) 0.4432(3) 0.11341(18) 0.0380(7) Uani 1 1 d . . .
H5A H 0.5622 0.3604 0.1217 0.046 Uiso 1 1 calc R . .
C6 C 0.6031(2) 0.5400(3) 0.12580(16) 0.0330(6) Uani 1 1 d . . .
H6A H 0.6708 0.5244 0.1427 0.040 Uiso 1 1 calc R . .
C7 C 0.56955(19) 0.6659(2) 0.11347(14) 0.0246(5) Uani 1 1 d . . .
C8 C 0.6326(2) 0.7705(3) 0.12461(15) 0.0289(6) Uani 1 1 d . . .
H8A H 0.7015 0.7601 0.1402 0.035 Uiso 1 1 calc R . .
C9 C 0.5939(2) 0.8865(3) 0.11285(15) 0.0296(6) Uani 1 1 d . . .
H9A H 0.6361 0.9576 0.1200 0.036 Uiso 1 1 calc R . .
C10 C 0.4915(2) 0.9021(2) 0.09004(14) 0.0256(5) Uani 1 1 d . . .
C11 C 0.40146(18) 0.5852(2) 0.07687(13) 0.0208(5) Uani 1 1 d . . .
C12 C 0.46939(18) 0.6882(2) 0.08962(13) 0.0201(5) Uani 1 1 d . . .
C13 C 0.1351(2) 0.5470(3) 0.01537(16) 0.0297(6) Uani 1 1 d . . .
H13A H 0.1296 0.6360 0.0038 0.045 Uiso 1 1 calc R . .
H13B H 0.0886 0.5263 0.0535 0.045 Uiso 1 1 calc R . .
H13C H 0.1174 0.4977 -0.0280 0.045 Uiso 1 1 calc R . .
C14 C 0.4462(2) 1.0294(2) 0.07967(16) 0.0309(6) Uani 1 1 d . . .
H14A H 0.3968 1.0279 0.0386 0.046 Uiso 1 1 calc R . .
H14B H 0.4998 1.0896 0.0700 0.046 Uiso 1 1 calc R . .
H14C H 0.4123 1.0540 0.1236 0.046 Uiso 1 1 calc R . .
C15 C 0.20207(18) 0.8793(2) -0.10365(14) 0.0215(5) Uani 1 1 d . . .
C16 C 0.15472(18) 0.9655(2) -0.15137(14) 0.0238(5) Uani 1 1 d . . .
H16A H 0.1560 0.9524 -0.2021 0.029 Uiso 1 1 calc R . .
C17 C 0.10676(19) 1.0682(2) -0.12525(14) 0.0245(5) Uani 1 1 d . . .
H17A H 0.0756 1.1270 -0.1575 0.029 Uiso 1 1 calc R . .
C18 C 0.10422(18) 1.0856(2) -0.05008(14) 0.0211(5) Uani 1 1 d . . .
C19 C 0.05233(18) 1.1867(2) -0.01714(15) 0.0238(5) Uani 1 1 d . . .
H19A H 0.0184 1.2469 -0.0471 0.029 Uiso 1 1 calc R . .
C20 C 0.05033(18) 1.1987(2) 0.05520(15) 0.0251(5) Uani 1 1 d . . .
H20A H 0.0156 1.2671 0.0755 0.030 Uiso 1 1 calc R . .
C21 C 0.10001(18) 1.1092(2) 0.10178(14) 0.0221(5) Uani 1 1 d . . .
C22 C 0.09932(19) 1.1150(3) 0.17797(15) 0.0271(6) Uani 1 1 d . . .
H22A H 0.0666 1.1821 0.2011 0.033 Uiso 1 1 calc R . .
C23 C 0.1461(2) 1.0231(3) 0.21824(15) 0.0296(6) Uani 1 1 d . . .
H23A H 0.1456 1.0261 0.2696 0.036 Uiso 1 1 calc R . .
C24 C 0.1952(2) 0.9238(2) 0.18396(14) 0.0262(5) Uani 1 1 d . . .
C25 C 0.15448(17) 0.9966(2) -0.00537(14) 0.0193(5) Uani 1 1 d . . .
C26 C 0.15150(17) 1.0085(2) 0.07159(14) 0.0193(5) Uani 1 1 d . . .
C27 C 0.2510(2) 0.7648(3) -0.13219(16) 0.0301(6) Uani 1 1 d . . .
H27A H 0.2845 0.7188 -0.0921 0.045 Uiso 1 1 calc R . .
H27B H 0.3013 0.7888 -0.1671 0.045 Uiso 1 1 calc R . .
H27C H 0.1994 0.7116 -0.1561 0.045 Uiso 1 1 calc R . .
C28 C 0.2459(2) 0.8216(3) 0.22756(16) 0.0357(7) Uani 1 1 d . . .
H28A H 0.2110 0.7424 0.2174 0.053 Uiso 1 1 calc R . .
H28B H 0.2431 0.8411 0.2792 0.053 Uiso 1 1 calc R . .
H28C H 0.3168 0.8146 0.2145 0.053 Uiso 1 1 calc R . .

loop_
_atom_site_aniso_label
_atom_site_aniso_U_11
_atom_site_aniso_U_22
_atom_site_aniso_U_33
_atom_site_aniso_U_23
_atom_site_aniso_U_13
_atom_site_aniso_U_12
Cu1 0.02020(16) 0.01749(16) 0.03087(18) 0.00204(13) -0.00171(12) 0.00526(12)
P1 0.0431(5) 0.0380(4) 0.0296(4) 0.0014(3) 0.0054(3) 0.0072(4)
F1 0.0728(16) 0.105(2) 0.0464(13) 0.0207(13) -0.0055(11) 0.0276(15)
F2 0.0737(17) 0.099(2) 0.0670(16) -0.0475(15) 0.0137(13) 0.0068(14)
F3 0.0628(14) 0.0717(15) 0.0554(13) 0.0223(11) 0.0218(11) 0.0018(12)
F4 0.0421(11) 0.0411(11) 0.0639(13) 0.0148(9) -0.0011(9) 0.0049(9)
F5 0.0429(11) 0.0597(13) 0.0507(12) -0.0003(10) 0.0035(9) -0.0068(10)
F6 0.0694(14) 0.0397(11) 0.0534(12) -0.0085(9) 0.0088(10) 0.0113(10)
N1 0.0198(10) 0.0169(10) 0.0228(11) -0.0005(8) 0.0028(8) 0.0009(8)
N2 0.0209(10) 0.0167(10) 0.0238(10) 0.0000(8) -0.0005(8) 0.0025(8)
N3 0.0148(9) 0.0171(10) 0.0274(11) 0.0012(8) 0.0007(8) 0.0008(8)
N4 0.0200(10) 0.0161(10) 0.0276(11) 0.0019(8) -0.0018(8) -0.0002(8)
C1 0.0216(12) 0.0212(12) 0.0295(14) -0.0011(10) 0.0060(10) -0.0011(10)
C2 0.0287(14) 0.0177(12) 0.0534(18) -0.0030(12) 0.0115(13) -0.0024(11)
C3 0.0323(15) 0.0147(13) 0.067(2) 0.0018(13) 0.0103(14) 0.0045(11)
C4 0.0235(13) 0.0203(13) 0.0425(16) 0.0060(11) 0.0066(11) 0.0045(10)
C5 0.0291(15) 0.0245(14) 0.060(2) 0.0100(14) 0.0038(14) 0.0123(12)
C6 0.0212(13) 0.0336(15) 0.0442(17) 0.0062(13) 0.0000(12) 0.0108(11)
C7 0.0201(12) 0.0265(13) 0.0271(13) 0.0031(10) 0.0005(10) 0.0049(10)
C8 0.0199(12) 0.0374(16) 0.0291(14) -0.0001(12) -0.0021(11) 0.0009(11)
C9 0.0277(14) 0.0291(14) 0.0317(14) -0.0032(12) -0.0025(11) -0.0053(11)
C10 0.0276(13) 0.0234(13) 0.0255(13) -0.0006(10) -0.0015(10) -0.0010(11)
C11 0.0200(12) 0.0187(12) 0.0240(13) 0.0007(9) 0.0043(9) 0.0038(9)
C12 0.0203(12) 0.0196(12) 0.0204(12) 0.0019(9) 0.0017(9) 0.0034(9)
C13 0.0234(13) 0.0258(14) 0.0400(16) -0.0021(12) 0.0015(11) -0.0032(11)
C14 0.0363(15) 0.0187(13) 0.0372(16) -0.0020(11) -0.0051(12) -0.0024(11)
C15 0.0163(11) 0.0208(12) 0.0277(13) 0.0008(10) 0.0030(10) -0.0016(9)
C16 0.0193(12) 0.0264(13) 0.0258(13) 0.0015(10) 0.0003(10) -0.0016(10)
C17 0.0205(12) 0.0222(12) 0.0301(14) 0.0078(10) -0.0048(10) -0.0016(10)
C18 0.0158(11) 0.0159(11) 0.0313(13) 0.0019(10) -0.0029(10) -0.0033(9)
C19 0.0170(11) 0.0148(12) 0.0392(15) 0.0025(10) -0.0042(10) -0.0001(9)
C20 0.0167(11) 0.0144(11) 0.0440(16) -0.0040(11) -0.0003(10) -0.0004(9)
C21 0.0171(11) 0.0154(11) 0.0334(14) -0.0023(10) -0.0013(10) -0.0036(9)
C22 0.0213(12) 0.0236(13) 0.0364(15) -0.0104(11) 0.0007(11) -0.0003(10)
C23 0.0305(14) 0.0314(15) 0.0269(14) -0.0058(11) -0.0001(11) -0.0040(12)
C24 0.0258(13) 0.0252(13) 0.0273(14) 0.0003(11) -0.0018(10) -0.0005(11)
C25 0.0122(11) 0.0158(11) 0.0297(13) 0.0008(9) 0.0002(9) -0.0018(9)
C26 0.0139(11) 0.0145(11) 0.0292(13) 0.0010(9) -0.0018(9) -0.0021(9)
C27 0.0311(14) 0.0274(14) 0.0321(15) -0.0007(11) 0.0054(12) 0.0062(11)
C28 0.0450(17) 0.0338(16) 0.0277(15) 0.0047(12) -0.0033(13) 0.0059(13)

loop_
_atom_type_symbol
_atom_type_description
_atom_type_scat_dispersion_real
_atom_type_scat_dispersion_imag
_atom_type_scat_source
C C 0.0033 0.0016 'International Tables Vol C Tables 4.2.6.8 and 6.1.1.4'
H H 0.0000 0.0000 'International Tables Vol C Tables 4.2.6.8 and 6.1.1.4'
N N 0.0061 0.0033 'International Tables Vol C Tables 4.2.6.8 and 6.1.1.4'
F F 0.0171 0.0103 'International Tables Vol C Tables 4.2.6.8 and 6.1.1.4'
P P 0.1023 0.0942 'International Tables Vol C Tables 4.2.6.8 and 6.1.1.4'
Cu Cu 0.3201 1.2651 'International Tables Vol C Tables 4.2.6.8 and 6.1.1.4'

loop_
_geom_angle_atom_site_label_1
_geom_angle_atom_site_label_2
_geom_angle_atom_site_label_3
_geom_angle
_geom_angle_site_symmetry_1
_geom_angle_site_symmetry_3
_geom_angle_publ_flag
N1 Cu1 N3 128.42(8) . . ?
N1 Cu1 N4 132.11(8) . . ?
N3 Cu1 N4 81.95(8) . . ?
N1 Cu1 N2 81.78(8) . . ?
N3 Cu1 N2 126.67(8) . . ?
N4 Cu1 N2 110.75(8) . . ?
F2 P1 F6 178.83(14) . . ?
F2 P1 F1 90.29(15) . . ?
F6 P1 F1 88.63(13) . . ?
F2 P1 F5 89.18(14) . . ?
F6 P1 F5 90.39(12) . . ?
F1 P1 F5 90.95(13) . . ?
F2 P1 F4 91.13(14) . . ?
F6 P1 F4 89.95(12) . . ?
F1 P1 F4 178.57(14) . . ?
F5 P1 F4 89.22(11) . . ?
F2 P1 F3 90.38(14) . . ?
F6 P1 F3 90.09(13) . . ?
F1 P1 F3 91.39(14) . . ?
F5 P1 F3 177.62(13) . . ?
F4 P1 F3 88.45(12) . . ?
C1 N1 C11 118.6(2) . . ?
C1 N1 Cu1 129.13(17) . . ?
C11 N1 Cu1 112.29(16) . . ?
C10 N2 C12 118.2(2) . . ?
C10 N2 Cu1 130.26(17) . . ?
C12 N2 Cu1 111.31(16) . . ?
C15 N3 C25 118.4(2) . . ?
C15 N3 Cu1 130.25(17) . . ?
C25 N3 Cu1 111.30(16) . . ?
C24 N4 C26 118.7(2) . . ?
C24 N4 Cu1 129.85(17) . . ?
C26 N4 Cu1 111.00(16) . . ?
N1 C1 C2 121.5(2) . . ?
N1 C1 C13 118.5(2) . . ?
C2 C1 C13 120.0(2) . . ?
C3 C2 C1 120.0(3) . . ?
C2 C3 C4 119.7(3) . . ?
C3 C4 C11 117.2(2) . . ?
C3 C4 C5 123.2(3) . . ?
C11 C4 C5 119.6(3) . . ?
C6 C5 C4 121.3(3) . . ?
C5 C6 C7 120.4(2) . . ?
C12 C7 C8 117.2(2) . . ?
C12 C7 C6 119.5(2) . . ?
C8 C7 C6 123.3(2) . . ?
C9 C8 C7 119.3(2) . . ?
C8 C9 C10 120.4(3) . . ?
N2 C10 C9 121.5(2) . . ?
N2 C10 C14 117.2(2) . . ?
C9 C10 C14 121.3(2) . . ?
N1 C11 C4 123.0(2) . . ?
N1 C11 C12 117.6(2) . . ?
C4 C11 C12 119.4(2) . . ?
N2 C12 C7 123.3(2) . . ?
N2 C12 C11 116.8(2) . . ?
C7 C12 C11 119.9(2) . . ?
N3 C15 C16 121.5(2) . . ?
N3 C15 C27 118.1(2) . . ?
C16 C15 C27 120.4(2) . . ?
C17 C16 C15 120.5(2) . . ?
C16 C17 C18 119.2(2) . . ?
C17 C18 C25 117.4(2) . . ?
C17 C18 C19 123.6(2) . . ?
C25 C18 C19 119.0(2) . . ?
C20 C19 C18 121.7(2) . . ?
C19 C20 C21 120.5(2) . . ?
C26 C21 C22 117.0(2) . . ?
C26 C21 C20 119.6(2) . . ?
C22 C21 C20 123.4(2) . . ?
C23 C22 C21 119.4(2) . . ?
C22 C23 C24 120.3(3) . . ?
N4 C24 C23 121.5(2) . . ?
N4 C24 C28 117.7(2) . . ?
C23 C24 C28 120.8(2) . . ?
N3 C25 C18 122.9(2) . . ?
N3 C25 C26 117.6(2) . . ?
C18 C25 C26 119.4(2) . . ?
N4 C26 C21 123.0(2) . . ?
N4 C26 C25 117.1(2) . . ?
C21 C26 C25 119.9(2) . . ?

loop_
_geom_bond_atom_site_label_1
_geom_bond_atom_site_label_2
_geom_bond_distance
_geom_bond_site_symmetry_2
_geom_bond_publ_flag
Cu1 N1 2.028(2) . ?
Cu1 N3 2.042(2) . ?
Cu1 N4 2.053(2) . ?
Cu1 N2 2.070(2) . ?
P1 F2 1.582(2) . ?
P1 F6 1.584(2) . ?
P1 F1 1.585(2) . ?
P1 F5 1.594(2) . ?
P1 F4 1.595(2) . ?
P1 F3 1.604(2) . ?
N1 C1 1.330(3) . ?
N1 C11 1.363(3) . ?
N2 C10 1.328(3) . ?
N2 C12 1.364(3) . ?
N3 C15 1.337(3) . ?
N3 C25 1.362(3) . ?
N4 C24 1.327(3) . ?
N4 C26 1.367(3) . ?
C1 C2 1.408(4) . ?
C1 C13 1.487(4) . ?
C2 C3 1.364(4) . ?
C3 C4 1.400(4) . ?
C4 C11 1.401(3) . ?
C4 C5 1.426(4) . ?
C5 C6 1.353(4) . ?
C6 C7 1.436(4) . ?
C7 C12 1.398(3) . ?
C7 C8 1.406(4) . ?
C8 C9 1.358(4) . ?
C9 C10 1.410(4) . ?
C10 C14 1.499(4) . ?
C11 C12 1.435(3) . ?
C15 C16 1.406(4) . ?
C15 C27 1.494(4) . ?
C16 C17 1.368(4) . ?
C17 C18 1.404(4) . ?
C18 C25 1.409(3) . ?
C18 C19 1.432(3) . ?
C19 C20 1.345(4) . ?
C20 C21 1.429(4) . ?
C21 C26 1.405(3) . ?
C21 C22 1.411(4) . ?
C22 C23 1.366(4) . ?
C23 C24 1.410(4) . ?
C24 C28 1.501(4) . ?
C25 C26 1.431(4) . ?

loop_
_geom_torsion_atom_site_label_1
_geom_torsion_atom_site_label_2
_geom_torsion_atom_site_label_3
_geom_torsion_atom_site_label_4
_geom_torsion
_geom_torsion_site_symmetry_1
_geom_torsion_site_symmetry_2
_geom_torsion_site_symmetry_3
_geom_torsion_site_symmetry_4
_geom_torsion_publ_flag
N3 Cu1 N1 C1 -46.3(3) . . . . ?
N4 Cu1 N1 C1 72.1(2) . . . . ?
N2 Cu1 N1 C1 -177.3(2) . . . . ?
N3 Cu1 N1 C11 134.09(16) . . . . ?
N4 Cu1 N1 C11 -107.48(17) . . . . ?
N2 Cu1 N1 C11 3.13(16) . . . . ?
N1 Cu1 N2 C10 -178.2(2) . . . . ?
N3 Cu1 N2 C10 49.3(3) . . . . ?
N4 Cu1 N2 C10 -46.1(2) . . . . ?
N1 Cu1 N2 C12 -3.60(17) . . . . ?
N3 Cu1 N2 C12 -136.08(16) . . . . ?
N4 Cu1 N2 C12 128.45(16) . . . . ?
N1 Cu1 N3 C15 -35.2(2) . . . . ?
N4 Cu1 N3 C15 -173.9(2) . . . . ?
N2 Cu1 N3 C15 76.1(2) . . . . ?
N1 Cu1 N3 C25 147.24(15) . . . . ?
N4 Cu1 N3 C25 8.46(16) . . . . ?
N2 Cu1 N3 C25 -101.47(17) . . . . ?
N1 Cu1 N4 C24 43.1(3) . . . . ?
N3 Cu1 N4 C24 179.0(2) . . . . ?
N2 Cu1 N4 C24 -54.8(2) . . . . ?
N1 Cu1 N4 C26 -144.86(15) . . . . ?
N3 Cu1 N4 C26 -8.95(16) . . . . ?
N2 Cu1 N4 C26 117.30(16) . . . . ?
C11 N1 C1 C2 0.6(4) . . . . ?
Cu1 N1 C1 C2 -178.9(2) . . . . ?
C11 N1 C1 C13 -178.9(2) . . . . ?
Cu1 N1 C1 C13 1.6(4) . . . . ?
N1 C1 C2 C3 1.7(4) . . . . ?
C13 C1 C2 C3 -178.9(3) . . . . ?
C1 C2 C3 C4 -2.0(5) . . . . ?
C2 C3 C4 C11 0.2(5) . . . . ?
C2 C3 C4 C5 -179.6(3) . . . . ?
C3 C4 C5 C6 178.8(3) . . . . ?
C11 C4 C5 C6 -1.0(5) . . . . ?
C4 C5 C6 C7 -0.1(5) . . . . ?
C5 C6 C7 C12 1.0(4) . . . . ?
C5 C6 C7 C8 -179.4(3) . . . . ?
C12 C7 C8 C9 0.8(4) . . . . ?
C6 C7 C8 C9 -178.8(3) . . . . ?
C7 C8 C9 C10 0.3(4) . . . . ?
C12 N2 C10 C9 2.2(4) . . . . ?
Cu1 N2 C10 C9 176.51(19) . . . . ?
C12 N2 C10 C14 -177.2(2) . . . . ?
Cu1 N2 C10 C14 -2.9(4) . . . . ?
C8 C9 C10 N2 -1.9(4) . . . . ?
C8 C9 C10 C14 177.5(3) . . . . ?
C1 N1 C11 C4 -2.5(4) . . . . ?
Cu1 N1 C11 C4 177.1(2) . . . . ?
C1 N1 C11 C12 178.2(2) . . . . ?
Cu1 N1 C11 C12 -2.2(3) . . . . ?
C3 C4 C11 N1 2.1(4) . . . . ?
C5 C4 C11 N1 -178.0(3) . . . . ?
C3 C4 C11 C12 -178.6(3) . . . . ?
C5 C4 C11 C12 1.3(4) . . . . ?
C10 N2 C12 C7 -1.1(4) . . . . ?
Cu1 N2 C12 C7 -176.4(2) . . . . ?
C10 N2 C12 C11 178.8(2) . . . . ?
Cu1 N2 C12 C11 3.5(3) . . . . ?
C8 C7 C12 N2 -0.5(4) . . . . ?
C6 C7 C12 N2 179.1(2) . . . . ?
C8 C7 C12 C11 179.7(2) . . . . ?
C6 C7 C12 C11 -0.7(4) . . . . ?
N1 C11 C12 N2 -0.9(3) . . . . ?
C4 C11 C12 N2 179.7(2) . . . . ?
N1 C11 C12 C7 178.9(2) . . . . ?
C4 C11 C12 C7 -0.4(4) . . . . ?
C25 N3 C15 C16 4.0(3) . . . . ?
Cu1 N3 C15 C16 -173.49(17) . . . . ?
C25 N3 C15 C27 -175.9(2) . . . . ?
Cu1 N3 C15 C27 6.7(3) . . . . ?
N3 C15 C16 C17 -2.1(4) . . . . ?
C27 C15 C16 C17 177.7(2) . . . . ?
C15 C16 C17 C18 -0.8(4) . . . . ?
C16 C17 C18 C25 1.8(3) . . . . ?
C16 C17 C18 C19 -177.2(2) . . . . ?
C17 C18 C19 C20 178.8(2) . . . . ?
C25 C18 C19 C20 -0.1(4) . . . . ?
C18 C19 C20 C21 -0.4(4) . . . . ?
C19 C20 C21 C26 0.2(4) . . . . ?
C19 C20 C21 C22 -178.8(2) . . . . ?
C26 C21 C22 C23 -1.2(4) . . . . ?
C20 C21 C22 C23 177.9(2) . . . . ?
C21 C22 C23 C24 0.4(4) . . . . ?
C26 N4 C24 C23 -0.4(4) . . . . ?
Cu1 N4 C24 C23 171.21(19) . . . . ?
C26 N4 C24 C28 179.4(2) . . . . ?
Cu1 N4 C24 C28 -9.0(4) . . . . ?
C22 C23 C24 N4 0.4(4) . . . . ?
C22 C23 C24 C28 -179.3(3) . . . . ?
C15 N3 C25 C18 -3.0(3) . . . . ?
Cu1 N3 C25 C18 174.93(18) . . . . ?
C15 N3 C25 C26 175.4(2) . . . . ?
Cu1 N3 C25 C26 -6.7(3) . . . . ?
C17 C18 C25 N3 0.1(3) . . . . ?
C19 C18 C25 N3 179.1(2) . . . . ?
C17 C18 C25 C26 -178.2(2) . . . . ?
C19 C18 C25 C26 0.8(3) . . . . ?
C24 N4 C26 C21 -0.5(3) . . . . ?
Cu1 N4 C26 C21 -173.60(18) . . . . ?
C24 N4 C26 C25 -178.8(2) . . . . ?
Cu1 N4 C26 C25 8.1(3) . . . . ?
C22 C21 C26 N4 1.3(3) . . . . ?
C20 C21 C26 N4 -177.8(2) . . . . ?
C22 C21 C26 C25 179.5(2) . . . . ?
C20 C21 C26 C25 0.5(3) . . . . ?
N3 C25 C26 N4 -1.0(3) . . . . ?
C18 C25 C26 N4 177.4(2) . . . . ?
N3 C25 C26 C21 -179.4(2) . . . . ?
C18 C25 C26 C21 -0.9(3) . . . . ?
